data_7006810
loop_
_publ_author_name
'Ren, X. M.'
'Nishihara, S.'
'Akutagawa, T.'
'Noro, S.'
'Nakamura, T.'
'Fujita, W.'
'Awaga, K.'
'Ni, Z. P.'
'Xie, J. L.'
'Meng, Q. J.'
'Kremer, R. K.'

_publ_section_title
;
 Quasi-one-dimensional molecular magnets based on derivatives of
 (fluorobenzyl)pyridinium with the [M(mnt)2] monoanion (M = Ni, Pd or
 Pt; mnt2- = maleonitriledithiolate): syntheses, crystal structures and
 magnetic properties.
;
_journal_issue 16
_journal_name_full 'Dalton transactions (Cambridge, England : 2003)'
_journal_page_first 1988
_journal_page_last 1994
_journal_paper_doi 10.1039/b514278d
_journal_year 2006
_chemical_formula_sum 'C20 H9 F3 N5 Ni S4'
_chemical_formula_weight 563.27
_chemical_name_systematic
;
?
;
_space_group_IT_number 14
_symmetry_cell_setting monoclinic
_symmetry_space_group_name_Hall '-P 2ybc'
_symmetry_space_group_name_H-M 'P 1 21/c 1'
_atom_sites_solution_hydrogens geom
_atom_sites_solution_primary direct
_atom_sites_solution_secondary difmap
_audit_creation_method SHELXL-97
_cell_angle_alpha 90.00
_cell_angle_beta 98.400(10)
_cell_angle_gamma 90.00
_cell_formula_units_Z 4
_cell_length_a 7.445(2)
_cell_length_b 22.234(6)
_cell_length_c 13.400(5)
_cell_measurement_reflns_used 31525
_cell_measurement_temperature 93(2)
_cell_measurement_theta_max 27.5
_cell_measurement_theta_min 3.1
_cell_volume 2194.3(12)
_computing_cell_refinement PROCESS-AUTO
_computing_data_collection PROCESS-AUTO
_computing_data_reduction CrystalStructure
_computing_structure_refinement 'SHELXL-97 (Sheldrick, 1997)'
_computing_structure_solution 'SHELXS-97 (Sheldrick, 1990)'
_diffrn_ambient_temperature 93(2)
_diffrn_detector_area_resol_mean 10.00
_diffrn_measured_fraction_theta_full 0.999
_diffrn_measured_fraction_theta_max 0.999
_diffrn_measurement_device_type 'Rigaku RAXIS-RAPID'
_diffrn_measurement_method \w
_diffrn_radiation_monochromator graphite
_diffrn_radiation_source 'fine-focus sealed tube'
_diffrn_radiation_type MoK\a
_diffrn_radiation_wavelength 0.71070
_diffrn_reflns_av_R_equivalents 0.0374
_diffrn_reflns_av_sigmaI/netI 0.0251
_diffrn_reflns_limit_h_max 9
_diffrn_reflns_limit_h_min -8
_diffrn_reflns_limit_k_max 27
_diffrn_reflns_limit_k_min -27
_diffrn_reflns_limit_l_max 16
_diffrn_reflns_limit_l_min -16
_diffrn_reflns_number 31084
_diffrn_reflns_theta_full 26.50
_diffrn_reflns_theta_max 26.50
_diffrn_reflns_theta_min 3.07
_exptl_absorpt_coefficient_mu 1.310
_exptl_absorpt_correction_T_max 0.770
_exptl_absorpt_correction_T_min 0.397
_exptl_absorpt_correction_type multi-scan
_exptl_crystal_colour brown
_exptl_crystal_density_diffrn 1.705
_exptl_crystal_density_method 'not measured'
_exptl_crystal_description block
_exptl_crystal_F_000 1132
_exptl_crystal_size_max 0.80
_exptl_crystal_size_mid 0.30
_exptl_crystal_size_min 0.20
_refine_diff_density_max 0.485
_refine_diff_density_min -0.304
_refine_diff_density_rms 0.064
_refine_ls_extinction_method none
_refine_ls_goodness_of_fit_ref 1.061
_refine_ls_hydrogen_treatment mixed
_refine_ls_matrix_type full
_refine_ls_number_parameters 298
_refine_ls_number_reflns 4562
_refine_ls_number_restraints 0
_refine_ls_restrained_S_all 1.061
_refine_ls_R_factor_all 0.0325
_refine_ls_R_factor_gt 0.0288
_refine_ls_shift/su_max 0.001
_refine_ls_shift/su_mean 0.000
_refine_ls_structure_factor_coef Fsqd
_refine_ls_weighting_details 'calc w=1/[\s^2^(Fo^2^)+(0.0150P)^2^+1.9719P] where P=(Fo^2^+2Fc^2^)/3'
_refine_ls_weighting_scheme calc
_refine_ls_wR_factor_gt 0.0548
_refine_ls_wR_factor_ref 0.0556
_reflns_number_gt 4059
_reflns_number_total 4562
_reflns_threshold_expression >2sigma(I)
_cod_data_source_file b514278d.txt
_cod_data_source_block CCDC285872
_cod_database_code 7006810

loop_
_symmetry_equiv_pos_as_xyz
'x, y, z'
'-x, y+1/2, -z+1/2'
'-x, -y, -z'
'x, -y-1/2, z-1/2'

loop_
_atom_site_label
_atom_site_type_symbol
_atom_site_fract_x
_atom_site_fract_y
_atom_site_fract_z
_atom_site_U_iso_or_equiv
_atom_site_adp_type
_atom_site_occupancy
_atom_site_symmetry_multiplicity
_atom_site_calc_flag
_atom_site_refinement_flags
_atom_site_disorder_assembly
_atom_site_disorder_group
Ni1 Ni 0.71022(3) 0.971702(10) 0.489994(17) 0.01324(6) Uani 1 1 d . . .
S1 S 0.70683(6) 1.01288(2) 0.34513(3) 0.01657(10) Uani 1 1 d . . .
S2 S 0.83014(6) 1.04951(2) 0.56859(3) 0.01530(10) Uani 1 1 d . . .
S3 S 0.58827(6) 0.894539(19) 0.40963(3) 0.01562(10) Uani 1 1 d . . .
S4 S 0.71820(6) 0.92932(2) 0.63492(3) 0.01545(10) Uani 1 1 d . . .
F1 F 0.33401(14) 0.52635(5) 0.39282(8) 0.0227(2) Uani 1 1 d . . .
F2 F 0.55016(15) 0.43322(5) 0.35685(9) 0.0254(3) Uani 1 1 d . . .
F3 F 0.91017(15) 0.45084(5) 0.35997(9) 0.0258(3) Uani 1 1 d . . .
N1 N 0.8395(2) 1.15237(8) 0.22448(13) 0.0257(4) Uani 1 1 d . . .
N2 N 1.0109(2) 1.19988(7) 0.52188(13) 0.0239(4) Uani 1 1 d . . .
N3 N 0.4487(2) 0.73724(7) 0.46486(13) 0.0223(4) Uani 1 1 d . . .
N4 N 0.6126(2) 0.77951(7) 0.74215(13) 0.0238(4) Uani 1 1 d . . .
N5 N 0.9448(2) 0.66923(6) 0.54504(12) 0.0153(3) Uani 1 1 d . . .
C1 C 0.8235(2) 1.12151(8) 0.29125(15) 0.0179(4) Uani 1 1 d . . .
C2 C 0.8015(2) 1.08200(8) 0.37359(14) 0.0159(4) Uani 1 1 d . . .
C3 C 0.8563(2) 1.09808(8) 0.47207(14) 0.0159(4) Uani 1 1 d . . .
C4 C 0.9415(2) 1.15493(8) 0.49854(14) 0.0171(4) Uani 1 1 d . . .
C5 C 0.5034(2) 0.78515(8) 0.48087(14) 0.0162(4) Uani 1 1 d . . .
C6 C 0.5739(2) 0.84417(8) 0.50502(14) 0.0149(4) Uani 1 1 d . . .
C7 C 0.6312(2) 0.85934(8) 0.60387(14) 0.0150(4) Uani 1 1 d . . .
C8 C 0.6214(2) 0.81592(8) 0.68228(14) 0.0173(4) Uani 1 1 d . . .
C9 C 0.8468(2) 0.66620(9) 0.62229(15) 0.0205(4) Uani 1 1 d . . .
H9A H 0.7235 0.6575 0.6092 0.025 Uiso 1 1 calc R . .
C10 C 0.9271(3) 0.67583(9) 0.71938(16) 0.0259(4) Uani 1 1 d . . .
H10A H 0.8591 0.6735 0.7722 0.031 Uiso 1 1 calc R . .
C11 C 1.1110(3) 0.68921(9) 0.73831(16) 0.0264(4) Uani 1 1 d . . .
H11A H 1.1673 0.6966 0.8038 0.032 Uiso 1 1 calc R . .
C12 C 1.2093(3) 0.69136(9) 0.65851(16) 0.0250(4) Uani 1 1 d . . .
H12A H 1.3330 0.6996 0.6700 0.030 Uiso 1 1 calc R . .
C13 C 1.1234(2) 0.68121(8) 0.56232(15) 0.0197(4) Uani 1 1 d . . .
H13A H 1.1894 0.6826 0.5086 0.024 Uiso 1 1 calc R . .
C14 C 0.8511(2) 0.66330(8) 0.43892(14) 0.0174(4) Uani 1 1 d . . .
H14A H 0.9374 0.6713 0.3929 0.021 Uiso 1 1 calc R . .
H14B H 0.7553 0.6931 0.4268 0.021 Uiso 1 1 calc R . .
C15 C 0.7707(2) 0.60149(8) 0.41780(13) 0.0156(4) Uani 1 1 d . . .
C16 C 0.5843(2) 0.59285(8) 0.41372(14) 0.0169(4) Uani 1 1 d . . .
H16A H 0.5091 0.6249 0.4242 0.020 Uiso 1 1 calc R . .
C17 C 0.5132(2) 0.53625(9) 0.39396(14) 0.0176(4) Uani 1 1 d . . .
C18 C 0.6213(3) 0.48833(8) 0.37588(14) 0.0179(4) Uani 1 1 d . . .
C19 C 0.8057(2) 0.49791(8) 0.37893(14) 0.0180(4) Uani 1 1 d . . .
C20 C 0.8817(2) 0.55352(8) 0.40001(14) 0.0163(4) Uani 1 1 d . . .
H20A H 1.0061 0.5591 0.4024 0.020 Uiso 1 1 calc R . .

loop_
_atom_site_aniso_label
_atom_site_aniso_U_11
_atom_site_aniso_U_22
_atom_site_aniso_U_33
_atom_site_aniso_U_23
_atom_site_aniso_U_13
_atom_site_aniso_U_12
Ni1 0.01370(11) 0.01355(11) 0.01210(12) 0.00065(9) 0.00071(8) 0.00073(8)
S1 0.0190(2) 0.0175(2) 0.0126(2) 0.00107(17) 0.00041(17) -0.00107(17)
S2 0.0168(2) 0.0153(2) 0.0134(2) 0.00028(16) 0.00085(16) 0.00022(16)
S3 0.0184(2) 0.0156(2) 0.0123(2) 0.00017(17) 0.00049(16) 0.00010(17)
S4 0.0179(2) 0.0154(2) 0.0126(2) -0.00015(17) 0.00052(16) -0.00053(17)
F1 0.0169(5) 0.0309(6) 0.0202(6) 0.0007(5) 0.0021(4) -0.0028(4)
F2 0.0311(6) 0.0179(5) 0.0264(7) -0.0013(5) 0.0012(5) -0.0056(5)
F3 0.0280(6) 0.0169(5) 0.0324(7) -0.0026(5) 0.0041(5) 0.0081(5)
N1 0.0276(9) 0.0262(9) 0.0238(10) 0.0058(8) 0.0058(7) 0.0011(7)
N2 0.0261(9) 0.0176(8) 0.0268(10) 0.0018(7) 0.0001(7) 0.0008(7)
N3 0.0238(8) 0.0203(9) 0.0241(10) -0.0038(7) 0.0081(7) -0.0032(7)
N4 0.0297(9) 0.0226(9) 0.0188(9) 0.0015(7) 0.0029(7) -0.0021(7)
N5 0.0169(7) 0.0128(7) 0.0160(8) 0.0002(6) 0.0021(6) 0.0013(6)
C1 0.0151(8) 0.0192(9) 0.0190(10) 0.0001(8) 0.0010(7) 0.0011(7)
C2 0.0124(8) 0.0170(9) 0.0184(10) 0.0030(7) 0.0033(7) 0.0029(7)
C3 0.0114(8) 0.0154(8) 0.0213(10) 0.0011(7) 0.0040(7) 0.0028(7)
C4 0.0155(8) 0.0194(9) 0.0165(10) 0.0030(7) 0.0025(7) 0.0044(7)
C5 0.0149(8) 0.0210(10) 0.0131(10) 0.0000(7) 0.0035(7) 0.0031(7)
C6 0.0124(8) 0.0158(9) 0.0169(10) 0.0000(7) 0.0033(7) 0.0021(7)
C7 0.0135(8) 0.0154(8) 0.0163(10) 0.0015(7) 0.0023(7) 0.0025(7)
C8 0.0170(9) 0.0181(9) 0.0168(10) -0.0038(8) 0.0020(7) -0.0005(7)
C9 0.0169(9) 0.0262(10) 0.0188(11) -0.0016(8) 0.0037(7) 0.0017(7)
C10 0.0301(11) 0.0305(11) 0.0176(11) -0.0029(8) 0.0054(8) 0.0046(9)
C11 0.0331(11) 0.0227(10) 0.0200(11) -0.0015(8) -0.0075(8) 0.0006(9)
C12 0.0204(9) 0.0208(10) 0.0315(12) 0.0033(9) -0.0043(8) -0.0038(8)
C13 0.0184(9) 0.0148(9) 0.0265(11) 0.0037(8) 0.0045(8) -0.0006(7)
C14 0.0209(9) 0.0170(9) 0.0140(10) 0.0007(7) 0.0017(7) 0.0018(7)
C15 0.0200(9) 0.0174(9) 0.0087(9) 0.0008(7) -0.0001(7) 0.0014(7)
C16 0.0191(9) 0.0197(9) 0.0115(9) 0.0007(7) 0.0010(7) 0.0051(7)
C17 0.0168(9) 0.0253(10) 0.0098(9) 0.0033(7) -0.0005(7) -0.0002(7)
C18 0.0249(9) 0.0152(9) 0.0126(9) 0.0020(7) -0.0008(7) -0.0017(7)
C19 0.0237(9) 0.0169(9) 0.0129(9) 0.0015(7) 0.0012(7) 0.0062(7)
C20 0.0162(9) 0.0200(9) 0.0121(9) 0.0015(7) 0.0005(7) 0.0019(7)

loop_
_atom_type_symbol
_atom_type_description
_atom_type_scat_dispersion_real
_atom_type_scat_dispersion_imag
_atom_type_scat_source
C C 0.0033 0.0016 'International Tables Vol C Tables 4.2.6.8 and 6.1.1.4'
H H 0.0000 0.0000 'International Tables Vol C Tables 4.2.6.8 and 6.1.1.4'
N N 0.0061 0.0033 'International Tables Vol C Tables 4.2.6.8 and 6.1.1.4'
F F 0.0171 0.0103 'International Tables Vol C Tables 4.2.6.8 and 6.1.1.4'
S S 0.1246 0.1234 'International Tables Vol C Tables 4.2.6.8 and 6.1.1.4'
Ni Ni 0.3393 1.1124 'International Tables Vol C Tables 4.2.6.8 and 6.1.1.4'

loop_
_geom_angle_atom_site_label_1
_geom_angle_atom_site_label_2
_geom_angle_atom_site_label_3
_geom_angle
_geom_angle_site_symmetry_1
_geom_angle_site_symmetry_3
_geom_angle_publ_flag
S1 Ni1 S2 92.81(3) . . ?
S1 Ni1 S4 178.87(2) . . ?
S2 Ni1 S4 87.45(3) . . ?
S1 Ni1 S3 86.51(3) . . ?
S2 Ni1 S3 179.21(2) . . ?
S4 Ni1 S3 93.24(3) . . ?
C2 S1 Ni1 103.41(7) . . ?
C3 S2 Ni1 102.81(7) . . ?
C6 S3 Ni1 102.43(7) . . ?
C7 S4 Ni1 102.65(7) . . ?
C13 N5 C9 120.61(17) . . ?
C13 N5 C14 119.60(15) . . ?
C9 N5 C14 119.66(15) . . ?
N1 C1 C2 178.9(2) . . ?
C3 C2 C1 121.88(17) . . ?
C3 C2 S1 120.26(14) . . ?
C1 C2 S1 117.85(14) . . ?
C2 C3 C4 121.75(17) . . ?
C2 C3 S2 120.70(14) . . ?
C4 C3 S2 117.53(15) . . ?
N2 C4 C3 178.4(2) . . ?
N3 C5 C6 177.7(2) . . ?
C7 C6 C5 119.66(16) . . ?
C7 C6 S3 120.95(14) . . ?
C5 C6 S3 119.38(14) . . ?
C6 C7 C8 119.92(16) . . ?
C6 C7 S4 120.70(14) . . ?
C8 C7 S4 119.37(14) . . ?
N4 C8 C7 177.3(2) . . ?
N5 C9 C10 120.75(18) . . ?
N5 C9 H9A 119.6 . . ?
C10 C9 H9A 119.6 . . ?
C9 C10 C11 119.33(19) . . ?
C9 C10 H10A 120.3 . . ?
C11 C10 H10A 120.3 . . ?
C12 C11 C10 119.1(2) . . ?
C12 C11 H11A 120.5 . . ?
C10 C11 H11A 120.5 . . ?
C13 C12 C11 119.64(19) . . ?
C13 C12 H12A 120.2 . . ?
C11 C12 H12A 120.2 . . ?
N5 C13 C12 120.60(18) . . ?
N5 C13 H13A 119.7 . . ?
C12 C13 H13A 119.7 . . ?
N5 C14 C15 112.07(14) . . ?
N5 C14 H14A 109.2 . . ?
C15 C14 H14A 109.2 . . ?
N5 C14 H14B 109.2 . . ?
C15 C14 H14B 109.2 . . ?
H14A C14 H14B 107.9 . . ?
C20 C15 C16 120.05(17) . . ?
C20 C15 C14 120.03(16) . . ?
C16 C15 C14 119.90(16) . . ?
C17 C16 C15 119.11(17) . . ?
C17 C16 H16A 120.4 . . ?
C15 C16 H16A 120.4 . . ?
F1 C17 C16 120.21(16) . . ?
F1 C17 C18 118.26(17) . . ?
C16 C17 C18 121.53(17) . . ?
F2 C18 C17 120.93(17) . . ?
F2 C18 C19 120.51(16) . . ?
C17 C18 C19 118.56(17) . . ?
F3 C19 C20 120.39(16) . . ?
F3 C19 C18 118.13(16) . . ?
C20 C19 C18 121.49(17) . . ?
C19 C20 C15 119.24(17) . . ?
C19 C20 H20A 120.4 . . ?
C15 C20 H20A 120.4 . . ?

loop_
_geom_bond_atom_site_label_1
_geom_bond_atom_site_label_2
_geom_bond_distance
_geom_bond_site_symmetry_2
_geom_bond_publ_flag
Ni1 S1 2.1430(8) . ?
Ni1 S2 2.1505(7) . ?
Ni1 S4 2.1515(8) . ?
Ni1 S3 2.1545(7) . ?
S1 C2 1.7106(19) . ?
S2 C3 1.7176(19) . ?
S3 C6 1.7144(19) . ?
S4 C7 1.7132(19) . ?
F1 C17 1.350(2) . ?
F2 C18 1.344(2) . ?
F3 C19 1.350(2) . ?
N1 C1 1.148(3) . ?
N2 C4 1.147(2) . ?
N3 C5 1.149(2) . ?
N4 C8 1.148(2) . ?
N5 C13 1.343(2) . ?
N5 C9 1.352(2) . ?
N5 C14 1.495(2) . ?
C1 C2 1.438(3) . ?
C2 C3 1.371(3) . ?
C3 C4 1.435(3) . ?
C5 C6 1.433(3) . ?
C6 C7 1.373(3) . ?
C7 C8 1.437(3) . ?
C9 C10 1.367(3) . ?
C9 H9A 0.9300 . ?
C10 C11 1.388(3) . ?
C10 H10A 0.9300 . ?
C11 C12 1.382(3) . ?
C11 H11A 0.9300 . ?
C12 C13 1.371(3) . ?
C12 H12A 0.9300 . ?
C13 H13A 0.9300 . ?
C14 C15 1.509(2) . ?
C14 H14A 0.9700 . ?
C14 H14B 0.9700 . ?
C15 C20 1.391(3) . ?
C15 C16 1.394(3) . ?
C16 C17 1.376(3) . ?
C16 H16A 0.9300 . ?
C17 C18 1.378(3) . ?
C18 C19 1.384(3) . ?
C19 C20 1.372(3) . ?
C20 H20A 0.9300 . ?
